data_7240008
loop_
_publ_author_name
'Kuang, Wenjie'
'Ji, Shaochang'
'Wei , Yufeng'
'Zhang, Jinyan'
'Lan, Ping'

_publ_section_title
;
 A New 1:1 Cocrystal of Lamotrigine and
 1,2,3,6-4hydrophthalimide:Discovery,Characterization, and Construction of
 Ternary Phase Diagrams
;
_journal_name_full CrystEngComm
_journal_paper_doi 10.1039/D0CE00178C
_journal_year 2020
_chemical_formula_moiety 'C9 H7 Cl2 N5, C8 H9 N O2'
_chemical_formula_sum 'C17 H16 Cl2 N6 O2'
_chemical_formula_weight 407.26
_space_group_crystal_system monoclinic
_space_group_IT_number 14
_space_group_name_Hall '-P 2ybc'
_space_group_name_H-M_alt 'P 1 21/c 1'
_atom_sites_solution_hydrogens mixed
_atom_sites_solution_primary iterative
_audit_creation_date 2019-06-08
_audit_creation_method
;
Olex2 1.2
(compiled 2018.05.29 svn.r3508 for OlexSys, GUI svn.r5506)
;
_audit_update_record
;
2019-08-20 deposited with the CCDC.	2020-03-02 downloaded from the CCDC.
;
_cell_angle_alpha 90
_cell_angle_beta 109.941(2)
_cell_angle_gamma 90
_cell_formula_units_Z 4
_cell_length_a 17.1497(14)
_cell_length_b 7.3395(6)
_cell_length_c 15.4954(12)
_cell_measurement_reflns_used 9251
_cell_measurement_temperature 293(2)
_cell_measurement_theta_max 26.726
_cell_measurement_theta_min 3.050
_cell_volume 1833.5(3)
_computing_cell_refinement 'SAINT V8.38A (?, 2016)'
_computing_data_reduction 'SAINT V8.38A (?, 2016)'
_computing_molecular_graphics 'Olex2 (Dolomanov et al., 2009)'
_computing_publication_material 'Olex2 (Dolomanov et al., 2009)'
_computing_structure_refinement 'XL (Sheldrick, 2008)'
_computing_structure_solution
;
Superflip (Palatinus & Chapuis, 2007;Palatinus & van der Lee, 2008;
Palatinus et al., 2012)
;
_diffrn_ambient_temperature 293(2)
_diffrn_measured_fraction_theta_full 0.998
_diffrn_measured_fraction_theta_max 0.998
_diffrn_measurement_device_type 'CCD area detector'
_diffrn_measurement_method 'phi and omega scans'
_diffrn_radiation_monochromator graphite
_diffrn_radiation_type MoK\a
_diffrn_radiation_wavelength 0.71073
_diffrn_reflns_av_R_equivalents 0.0449
_diffrn_reflns_av_unetI/netI 0.0354
_diffrn_reflns_Laue_measured_fraction_full 0.998
_diffrn_reflns_Laue_measured_fraction_max 0.998
_diffrn_reflns_limit_h_max 22
_diffrn_reflns_limit_h_min -22
_diffrn_reflns_limit_k_max 9
_diffrn_reflns_limit_k_min -9
_diffrn_reflns_limit_l_max 20
_diffrn_reflns_limit_l_min -19
_diffrn_reflns_number 28104
_diffrn_reflns_point_group_measured_fraction_full 0.998
_diffrn_reflns_point_group_measured_fraction_max 0.998
_diffrn_reflns_theta_full 25.242
_diffrn_reflns_theta_max 27.529
_diffrn_reflns_theta_min 3.050
_exptl_absorpt_coefficient_mu 0.380
_exptl_absorpt_correction_T_max 0.7456
_exptl_absorpt_correction_T_min 0.6646
_exptl_absorpt_correction_type multi-scan
_exptl_absorpt_process_details
;
SADABS-2016/2 (Bruker,2016/2) was used for absorption correction.
wR2(int) was 0.0703 before and 0.0535 after correction.
The Ratio of minimum to maximum transmission is 0.8914.
The \l/2 correction factor is Not present.
;
_exptl_crystal_colour colorless
_exptl_crystal_density_diffrn 1.475
_exptl_crystal_description block
_exptl_crystal_F_000 840
_exptl_crystal_size_max 0.23
_exptl_crystal_size_mid 0.19
_exptl_crystal_size_min 0.17
_refine_diff_density_max 0.494
_refine_diff_density_min -0.418
_refine_diff_density_rms 0.058
_refine_ls_extinction_method none
_refine_ls_goodness_of_fit_ref 1.037
_refine_ls_hydrogen_treatment mixed
_refine_ls_matrix_type full
_refine_ls_number_parameters 252
_refine_ls_number_reflns 4222
_refine_ls_number_restraints 24
_refine_ls_restrained_S_all 1.086
_refine_ls_R_factor_all 0.0833
_refine_ls_R_factor_gt 0.0493
_refine_ls_shift/su_max 0.005
_refine_ls_shift/su_mean 0.000
_refine_ls_structure_factor_coef Fsqd
_refine_ls_weighting_details 'w=1/[\s^2^(Fo^2^)+(0.0650P)^2^+0.8280P] where P=(Fo^2^+2Fc^2^)/3'
_refine_ls_weighting_scheme calc
_refine_ls_wR_factor_gt 0.1202
_refine_ls_wR_factor_ref 0.1373
_reflns_Friedel_coverage 0.000
_reflns_number_gt 2895
_reflns_number_total 4222
_reflns_threshold_expression 'I > 2\s(I)'
_cod_data_source_file d0ce00178c1.cif
_cod_data_source_block 222
_cod_database_code 7240008
_shelx_shelxl_version_number 2016/6
_shelx_space_group_comment
;
The symmetry employed for this shelxl refinement is uniquely defined
by the following loop, which should always be used as a source of
symmetry information in preference to the above space-group names.
They are only intended as comments.
;
_shelx_estimated_absorpt_t_max 0.938
_shelx_estimated_absorpt_t_min 0.918
_olex2_refinement_description
;
1. Fixed Uiso
 At 1.2 times of:
  All C(H) groups, All C(H,H) groups, All N(H) groups, All N(H,H) groups
2. Uiso/Uaniso restraints and constraints
Uanis(C15) \\sim Ueq, Uanis(C16) \\sim Ueq, Uanis(C17) \\sim Ueq, Uanis(C14)
\\sim Ueq: with sigma of 0.01 and sigma for terminal atoms of 0.02
3.a Rotating group:
 N3(H3A,H3B)
3.b Ternary CH refined with riding coordinates:
 C12(H12), C11(H11)
3.c Secondary CH2 refined with riding coordinates:
 C14(H14A,H14B)
3.d Aromatic/amide H refined with riding coordinates:
 N6(H6), C5(H5), C4(H4), C3(H3), C15(H15), C16(H16)
3.e X=CH2 refined with riding coordinates:
 N1(H1A,H1B)
;
_olex2_submission_special_instructions 'No special instructions were received'

loop_
_space_group_symop_operation_xyz
'x, y, z'
'-x, y+1/2, -z+1/2'
'-x, -y, -z'
'x, -y-1/2, z-1/2'

loop_
_atom_site_label
_atom_site_type_symbol
_atom_site_fract_x
_atom_site_fract_y
_atom_site_fract_z
_atom_site_U_iso_or_equiv
_atom_site_adp_type
_atom_site_occupancy
_atom_site_site_symmetry_order
_atom_site_calc_flag
_atom_site_refinement_flags_posn
_atom_site_refinement_flags_adp
_atom_site_refinement_flags_occupancy
_atom_site_disorder_assembly
_atom_site_disorder_group
Cl2 Cl 0.33604(4) 0.58630(9) 0.27764(4) 0.05053(19) Uani 1 1 d . . . . .
Cl1 Cl 0.20365(4) 0.60142(12) 0.08106(6) 0.0840(3) Uani 1 1 d . . . . .
N1 N 0.43548(10) 0.9399(2) 0.37643(11) 0.0325(4) Uani 1 1 d . . . . .
H1A H 0.434645 0.990521 0.426158 0.039 Uiso 1 1 calc R . . . .
H1B H 0.393087 0.948293 0.326977 0.039 Uiso 1 1 calc R . . . .
N2 N 0.56624(10) 0.8399(2) 0.45450(10) 0.0313(4) Uani 1 1 d . . . . .
N5 N 0.57872(10) 0.6949(2) 0.29614(11) 0.0306(4) Uani 1 1 d . . . . .
O2 O 0.73987(11) 0.5375(3) 0.19827(11) 0.0587(5) Uani 1 1 d . . . . .
N4 N 0.64507(10) 0.6959(2) 0.37337(11) 0.0337(4) Uani 1 1 d . . . . .
O1 O 0.87462(12) 0.6403(4) 0.49950(12) 0.0746(6) Uani 1 1 d . . . . .
N6 N 0.79156(11) 0.5880(3) 0.35223(12) 0.0422(5) Uani 1 1 d . . . . .
H6 H 0.744909 0.595288 0.361310 0.051 Uiso 1 1 calc R . . . .
C8 C 0.50173(12) 0.8494(3) 0.37601(12) 0.0271(4) Uani 1 1 d . . . . .
C7 C 0.50764(12) 0.7623(3) 0.29505(12) 0.0269(4) Uani 1 1 d . . . . .
C6 C 0.44007(12) 0.7557(3) 0.20408(13) 0.0297(4) Uani 1 1 d . . . . .
N3 N 0.70160(12) 0.7503(3) 0.52705(13) 0.0504(5) Uani 1 1 d . . . . .
H3A H 0.689867 0.678778 0.564974 0.060 Uiso 1 1 d GR . . . .
H3B H 0.743051 0.706582 0.514453 0.060 Uiso 1 1 d GR . . . .
C9 C 0.63492(13) 0.7624(3) 0.44945(13) 0.0330(5) Uani 1 1 d . . . . .
C1 C 0.36084(13) 0.6856(3) 0.18898(14) 0.0365(5) Uani 1 1 d . . . . .
C5 C 0.45899(14) 0.8174(3) 0.12804(13) 0.0361(5) Uani 1 1 d . . . . .
H5 H 0.511965 0.861200 0.136505 0.043 Uiso 1 1 calc R . . . .
C13 C 0.79801(14) 0.5560(3) 0.26861(15) 0.0425(5) Uani 1 1 d . . . . .
C2 C 0.30233(14) 0.6863(3) 0.10055(17) 0.0488(6) Uani 1 1 d . . . . .
C12 C 0.88953(15) 0.5525(4) 0.27815(16) 0.0565(7) Uani 1 1 d . . . . .
H12 H 0.903761 0.430889 0.262037 0.068 Uiso 1 1 calc R . . . .
C10 C 0.86627(15) 0.6075(4) 0.42019(16) 0.0515(6) Uani 1 1 d . . . . .
C4 C 0.40114(17) 0.8146(3) 0.04133(15) 0.0489(6) Uani 1 1 d . . . . .
H4 H 0.415133 0.856192 -0.008177 0.059 Uiso 1 1 calc R . . . .
C3 C 0.32207(18) 0.7501(4) 0.02744(17) 0.0571(7) Uani 1 1 d . . . . .
H3 H 0.282498 0.749894 -0.031171 0.069 Uiso 1 1 calc R . . . .
C11 C 0.93489(16) 0.5861(5) 0.38003(17) 0.0676(9) Uani 1 1 d . . . . .
H11 H 0.968336 0.478868 0.407073 0.081 Uiso 1 1 calc R . . . .
C14 C 0.90648(19) 0.6913(6) 0.2147(2) 0.0802(11) Uani 1 1 d . U . . .
H14A H 0.960416 0.668169 0.209513 0.096 Uiso 1 1 calc R . . . .
H14B H 0.864956 0.680610 0.153961 0.096 Uiso 1 1 calc R . . . .
C17 C 0.9895(3) 0.7514(10) 0.3991(3) 0.1211(19) Uani 1 1 d . U . . .
H17A H 1.003(3) 0.782(7) 0.461(3) 0.145 Uiso 1 1 d R . . . .
C15 C 0.9046(3) 0.8753(8) 0.2502(4) 0.1218(17) Uani 1 1 d . U . . .
H15 H 0.875816 0.968728 0.211980 0.146 Uiso 1 1 calc R . . . .
C16 C 0.9455(4) 0.9048(8) 0.3391(6) 0.138(2) Uani 1 1 d . U . . .
H16 H 0.946577 1.020827 0.363571 0.166 Uiso 1 1 calc R . . . .
H17B H 1.046(3) 0.738(7) 0.386(3) 0.149(17) Uiso 1 1 d . . . . .

loop_
_atom_site_aniso_label
_atom_site_aniso_U_11
_atom_site_aniso_U_22
_atom_site_aniso_U_33
_atom_site_aniso_U_23
_atom_site_aniso_U_13
_atom_site_aniso_U_12
Cl2 0.0435(3) 0.0521(4) 0.0605(4) -0.0029(3) 0.0235(3) -0.0097(3)
Cl1 0.0368(4) 0.0838(6) 0.1052(7) -0.0187(5) -0.0096(4) -0.0096(3)
N1 0.0323(9) 0.0413(10) 0.0225(8) -0.0015(7) 0.0076(7) 0.0077(7)
N2 0.0325(9) 0.0369(9) 0.0224(8) -0.0032(7) 0.0065(7) 0.0032(7)
N5 0.0300(9) 0.0343(9) 0.0262(8) -0.0036(7) 0.0080(7) -0.0018(7)
O2 0.0452(10) 0.0910(14) 0.0338(9) 0.0025(9) 0.0057(8) -0.0108(10)
N4 0.0292(9) 0.0421(10) 0.0276(9) -0.0049(7) 0.0068(7) 0.0015(7)
O1 0.0533(11) 0.1336(19) 0.0311(9) -0.0081(11) 0.0067(8) 0.0172(12)
N6 0.0321(9) 0.0602(13) 0.0342(10) 0.0017(9) 0.0112(8) 0.0056(8)
C8 0.0316(10) 0.0272(10) 0.0228(9) 0.0019(8) 0.0097(8) -0.0012(8)
C7 0.0298(10) 0.0271(10) 0.0245(9) -0.0007(8) 0.0102(8) -0.0012(8)
C6 0.0342(11) 0.0282(10) 0.0250(10) -0.0048(8) 0.0077(8) 0.0042(8)
N3 0.0392(11) 0.0699(14) 0.0338(10) -0.0038(10) 0.0018(9) 0.0142(10)
C9 0.0325(11) 0.0364(11) 0.0264(10) -0.0031(8) 0.0053(8) 0.0007(9)
C1 0.0348(11) 0.0333(11) 0.0377(12) -0.0066(9) 0.0077(9) 0.0029(9)
C5 0.0468(13) 0.0330(11) 0.0275(11) -0.0031(9) 0.0116(9) 0.0048(9)
C13 0.0375(12) 0.0534(15) 0.0333(12) 0.0040(10) 0.0081(10) 0.0045(10)
C2 0.0347(12) 0.0446(14) 0.0527(15) -0.0129(11) -0.0037(11) 0.0033(10)
C12 0.0384(13) 0.092(2) 0.0383(13) 0.0008(13) 0.0119(11) 0.0200(13)
C10 0.0364(12) 0.0797(19) 0.0329(13) 0.0018(12) 0.0047(10) 0.0143(12)
C4 0.0703(18) 0.0437(14) 0.0272(11) -0.0018(10) 0.0093(11) 0.0104(12)
C3 0.0645(18) 0.0529(15) 0.0340(13) -0.0080(11) -0.0093(12) 0.0118(13)
C11 0.0347(13) 0.123(3) 0.0394(14) -0.0005(15) 0.0059(11) 0.0223(15)
C14 0.0439(15) 0.141(3) 0.0610(18) 0.023(2) 0.0248(14) 0.0066(18)
C17 0.074(3) 0.205(6) 0.089(3) -0.048(3) 0.034(2) -0.054(3)
C15 0.101(3) 0.127(4) 0.170(5) 0.048(4) 0.089(3) 0.004(3)
C16 0.147(5) 0.125(4) 0.190(5) -0.043(4) 0.120(4) -0.065(4)

loop_
_atom_type_symbol
_atom_type_description
_atom_type_scat_dispersion_real
_atom_type_scat_dispersion_imag
_atom_type_scat_source
C C 0.0033 0.0016 'International Tables Vol C Tables 4.2.6.8 and 6.1.1.4'
H H 0.0000 0.0000 'International Tables Vol C Tables 4.2.6.8 and 6.1.1.4'
Cl Cl 0.1484 0.1585 'International Tables Vol C Tables 4.2.6.8 and 6.1.1.4'
N N 0.0061 0.0033 'International Tables Vol C Tables 4.2.6.8 and 6.1.1.4'
O O 0.0106 0.0060 'International Tables Vol C Tables 4.2.6.8 and 6.1.1.4'

loop_
_geom_angle_atom_site_label_1
_geom_angle_atom_site_label_2
_geom_angle_atom_site_label_3
_geom_angle
_geom_angle_site_symmetry_1
_geom_angle_site_symmetry_3
_geom_angle_publ_flag
H1A N1 H1B 120.0 . . ?
C8 N1 H1A 120.0 . . ?
C8 N1 H1B 120.0 . . ?
C9 N2 C8 116.23(16) . . ?
C7 N5 N4 120.79(16) . . ?
N5 N4 C9 117.49(16) . . ?
C13 N6 H6 123.4 . . ?
C13 N6 C10 113.28(19) . . ?
C10 N6 H6 123.4 . . ?
N1 C8 N2 117.96(17) . . ?
N1 C8 C7 122.97(17) . . ?
N2 C8 C7 119.07(17) . . ?
N5 C7 C8 119.82(17) . . ?
N5 C7 C6 114.83(16) . . ?
C8 C7 C6 125.10(17) . . ?
C1 C6 C7 124.71(18) . . ?
C1 C6 C5 118.03(18) . . ?
C5 C6 C7 117.21(18) . . ?
H3A N3 H3B 109.3 . . ?
C9 N3 H3A 108.9 . . ?
C9 N3 H3B 109.7 . . ?
N2 C9 N4 126.05(18) . . ?
N2 C9 N3 118.18(18) . . ?
N4 C9 N3 115.76(19) . . ?
C6 C1 Cl2 120.70(16) . . ?
C2 C1 Cl2 119.46(18) . . ?
C2 C1 C6 119.7(2) . . ?
C6 C5 H5 119.3 . . ?
C4 C5 C6 121.5(2) . . ?
C4 C5 H5 119.3 . . ?
O2 C13 N6 124.7(2) . . ?
O2 C13 C12 126.2(2) . . ?
N6 C13 C12 109.05(19) . . ?
C1 C2 Cl1 120.2(2) . . ?
C3 C2 Cl1 118.76(19) . . ?
C3 C2 C1 121.0(2) . . ?
C13 C12 H12 109.1 . . ?
C11 C12 C13 104.04(19) . . ?
C11 C12 H12 109.1 . . ?
C14 C12 C13 110.2(2) . . ?
C14 C12 H12 109.1 . . ?
C14 C12 C11 115.0(3) . . ?
O1 C10 N6 124.1(2) . . ?
O1 C10 C11 126.7(2) . . ?
N6 C10 C11 109.2(2) . . ?
C5 C4 H4 120.0 . . ?
C5 C4 C3 120.1(2) . . ?
C3 C4 H4 120.0 . . ?
C2 C3 C4 119.6(2) . . ?
C2 C3 H3 120.2 . . ?
C4 C3 H3 120.2 . . ?
C12 C11 H11 109.3 . . ?
C10 C11 C12 104.41(19) . . ?
C10 C11 H11 109.3 . . ?
C17 C11 C12 113.5(3) . . ?
C17 C11 C10 110.8(3) . . ?
C17 C11 H11 109.3 . . ?
C12 C14 H14A 109.6 . . ?
C12 C14 H14B 109.6 . . ?
H14A C14 H14B 108.2 . . ?
C15 C14 C12 110.1(3) . . ?
C15 C14 H14A 109.6 . . ?
C15 C14 H14B 109.6 . . ?
C11 C17 H17A 109(3) . . ?
C11 C17 C16 109.8(4) . . ?
C11 C17 H17B 116(3) . . ?
H17A C17 H17B 107(4) . . ?
C16 C17 H17A 111(3) . . ?
C16 C17 H17B 105(3) . . ?
C14 C15 H15 121.1 . . ?
C16 C15 C14 117.9(5) . . ?
C16 C15 H15 121.1 . . ?
C17 C16 H16 120.1 . . ?
C15 C16 C17 119.9(5) . . ?
C15 C16 H16 120.1 . . ?

loop_
_geom_bond_atom_site_label_1
_geom_bond_atom_site_label_2
_geom_bond_distance
_geom_bond_site_symmetry_2
_geom_bond_publ_flag
Cl2 C1 1.731(2) . ?
Cl1 C2 1.730(3) . ?
N1 H1A 0.8600 . ?
N1 H1B 0.8600 . ?
N1 C8 1.318(3) . ?
N2 C8 1.338(2) . ?
N2 C9 1.334(3) . ?
N5 N4 1.341(2) . ?
N5 C7 1.310(2) . ?
O2 C13 1.208(3) . ?
N4 C9 1.341(3) . ?
O1 C10 1.212(3) . ?
N6 H6 0.8600 . ?
N6 C13 1.358(3) . ?
N6 C10 1.360(3) . ?
C8 C7 1.442(3) . ?
C7 C6 1.489(3) . ?
C6 C1 1.396(3) . ?
C6 C5 1.400(3) . ?
N3 H3A 0.8615 . ?
N3 H3B 0.8610 . ?
N3 C9 1.350(3) . ?
C1 C2 1.395(3) . ?
C5 H5 0.9300 . ?
C5 C4 1.371(3) . ?
C13 C12 1.526(3) . ?
C2 C3 1.371(4) . ?
C12 H12 0.9800 . ?
C12 C11 1.523(4) . ?
C12 C14 1.512(4) . ?
C10 C11 1.515(4) . ?
C4 H4 0.9300 . ?
C4 C3 1.382(4) . ?
C3 H3 0.9300 . ?
C11 H11 0.9800 . ?
C11 C17 1.499(6) . ?
C14 H14A 0.9700 . ?
C14 H14B 0.9700 . ?
C14 C15 1.463(7) . ?
C17 H17A 0.94(5) . ?
C17 C16 1.491(8) . ?
C17 H17B 1.06(5) . ?
C15 H15 0.9300 . ?
C15 C16 1.333(7) . ?
C16 H16 0.9300 . ?

loop_
_geom_torsion_atom_site_label_1
_geom_torsion_atom_site_label_2
_geom_torsion_atom_site_label_3
_geom_torsion_atom_site_label_4
_geom_torsion
_geom_torsion_site_symmetry_1
_geom_torsion_site_symmetry_2
_geom_torsion_site_symmetry_3
_geom_torsion_site_symmetry_4
_geom_torsion_publ_flag
Cl2 C1 C2 Cl1 4.0(3) . . . . ?
Cl2 C1 C2 C3 -174.57(19) . . . . ?
Cl1 C2 C3 C4 -178.55(19) . . . . ?
N1 C8 C7 N5 171.21(19) . . . . ?
N1 C8 C7 C6 -2.8(3) . . . . ?
N2 C8 C7 N5 -8.3(3) . . . . ?
N2 C8 C7 C6 177.64(18) . . . . ?
N5 N4 C9 N2 -5.0(3) . . . . ?
N5 N4 C9 N3 175.87(19) . . . . ?
N5 C7 C6 C1 129.2(2) . . . . ?
N5 C7 C6 C5 -47.9(2) . . . . ?
O2 C13 C12 C11 178.9(3) . . . . ?
O2 C13 C12 C14 55.1(4) . . . . ?
N4 N5 C7 C8 4.1(3) . . . . ?
N4 N5 C7 C6 178.70(17) . . . . ?
O1 C10 C11 C12 -178.2(3) . . . . ?
O1 C10 C11 C17 -55.6(5) . . . . ?
N6 C13 C12 C11 0.4(3) . . . . ?
N6 C13 C12 C14 -123.4(3) . . . . ?
N6 C10 C11 C12 0.4(3) . . . . ?
N6 C10 C11 C17 123.0(3) . . . . ?
C8 N2 C9 N4 0.7(3) . . . . ?
C8 N2 C9 N3 179.9(2) . . . . ?
C8 C7 C6 C1 -56.5(3) . . . . ?
C8 C7 C6 C5 126.3(2) . . . . ?
C7 N5 N4 C9 2.2(3) . . . . ?
C7 C6 C1 Cl2 -3.5(3) . . . . ?
C7 C6 C1 C2 -179.98(19) . . . . ?
C7 C6 C5 C4 179.25(19) . . . . ?
C6 C1 C2 Cl1 -179.51(16) . . . . ?
C6 C1 C2 C3 1.9(3) . . . . ?
C6 C5 C4 C3 0.1(3) . . . . ?
C9 N2 C8 N1 -173.82(18) . . . . ?
C9 N2 C8 C7 5.8(3) . . . . ?
C1 C6 C5 C4 1.9(3) . . . . ?
C1 C2 C3 C4 0.0(4) . . . . ?
C5 C6 C1 Cl2 173.63(15) . . . . ?
C5 C6 C1 C2 -2.8(3) . . . . ?
C5 C4 C3 C2 -1.0(4) . . . . ?
C13 N6 C10 O1 178.5(3) . . . . ?
C13 N6 C10 C11 -0.2(3) . . . . ?
C13 C12 C11 C10 -0.4(3) . . . . ?
C13 C12 C11 C17 -121.2(4) . . . . ?
C13 C12 C14 C15 73.4(4) . . . . ?
C12 C11 C17 C16 43.0(5) . . . . ?
C12 C14 C15 C16 46.3(5) . . . . ?
C10 N6 C13 O2 -178.7(3) . . . . ?
C10 N6 C13 C12 -0.1(3) . . . . ?
C10 C11 C17 C16 -74.1(4) . . . . ?
C11 C12 C14 C15 -43.7(4) . . . . ?
C11 C17 C16 C15 -45.0(6) . . . . ?
C14 C12 C11 C10 120.2(3) . . . . ?
C14 C12 C11 C17 -0.6(4) . . . . ?
C14 C15 C16 C17 -1.4(6) . . . . ?
